data_1551284
loop_
_publ_author_name
'Kraemer, Tobias'
'Tuna, Floriana'
'Pike, Sebastian D.'

_publ_section_title
;
 Photo-redox reactivity of titanium-oxo clusters: mechanistic insight into
 a two-electron intramolecular process, and structural characterisation of
 mixed-valent Ti(III)/Ti(IV) products
;
_journal_name_full 'Chemical Science'
_journal_paper_doi 10.1039/C9SC01241A
_journal_year 2019
_chemical_compound_source 'Lab 301, Dept Chem, University of Cambridge'
_chemical_formula_moiety 'C67.55 H75.45 N0.27 O15.73 P4 Ti4'
_chemical_formula_sum 'C67.55 H75.45 N0.27 O15.73 P4 Ti4'
_chemical_formula_weight 1458.29
_chemical_name_systematic '[TiO(OiPr)4-x(py)x(O2PPh2)]4'
_space_group_IT_number 14
_space_group_name_Hall '-P 2ybc'
_space_group_name_H-M_alt 'P 1 21/c 1'
_symmetry_cell_setting monoclinic
_symmetry_space_group_name_Hall '-P 2ybc'
_symmetry_space_group_name_H-M 'P 1 21/c 1'
_atom_sites_solution_hydrogens difmap
_atom_sites_solution_primary other
_audit_creation_date 2018-07-12
_audit_creation_method CRYSTALS_ver_14.61
_audit_update_record
;
2019-04-24 deposited with the CCDC.    2019-06-06 downloaded from the CCDC.
;
_cell_angle_alpha 90
_cell_angle_beta 97.3936(12)
_cell_angle_gamma 90
_cell_formula_units_Z 4
_cell_length_a 12.6744(3)
_cell_length_b 16.2433(4)
_cell_length_c 33.7928(7)
_cell_measurement_reflns_used 49418
_cell_measurement_temperature 180
_cell_measurement_theta_max 133
_cell_measurement_theta_min 5
_cell_volume 6899.2(3)
_computing_cell_refinement 'Apex2 (Bruker AXS, 2006)'
_computing_data_collection 'Apex2 (Bruker AXS, 2006)'
_computing_data_reduction 'Apex2 (Bruker AXS, 2006)'
_computing_molecular_graphics 'CAMERON (Watkin et al., 1996)'
_computing_publication_material 'CRYSTALS (Betteridge et al., 2003)'
_computing_structure_refinement 'CRYSTALS (Betteridge et al., 2003)'
_computing_structure_solution 'Superflip (Palatinus & Chapuis, 2007)'
_diffrn_ambient_temperature 180
_diffrn_measured_fraction_theta_full 0.995
_diffrn_measured_fraction_theta_max 0.995
_diffrn_measurement_device Area
_diffrn_measurement_device_type 'Bruker Kappa Apex2'
_diffrn_measurement_method \w/2\q
_diffrn_radiation_monochromator graphite
_diffrn_radiation_type 'Cu K\a'
_diffrn_radiation_wavelength 1.54178
_diffrn_reflns_av_R_equivalents 0.055
_diffrn_reflns_limit_h_max 15
_diffrn_reflns_limit_h_min -15
_diffrn_reflns_limit_k_max 17
_diffrn_reflns_limit_k_min -19
_diffrn_reflns_limit_l_max 39
_diffrn_reflns_limit_l_min -40
_diffrn_reflns_number 47361
_diffrn_reflns_theta_full 66.729
_diffrn_reflns_theta_max 66.729
_diffrn_reflns_theta_min 2.637
_diffrn_standards_number 0
_exptl_absorpt_coefficient_mu 5.222
_exptl_absorpt_correction_T_max 1.00
_exptl_absorpt_correction_T_min 1.00
_exptl_absorpt_correction_type multi-scan
_exptl_absorpt_process_details 'SADABS (Siemens, 1996)'
_exptl_crystal_colour blue
_exptl_crystal_density_diffrn 1.404
_exptl_crystal_density_method 'not measured'
_exptl_crystal_description block
_exptl_crystal_F_000 3025.830
_exptl_crystal_size_max 0.12
_exptl_crystal_size_mid 0.12
_exptl_crystal_size_min 0.1
_refine_diff_density_max 1.33
_refine_diff_density_min -0.96
_refine_ls_extinction_method None
_refine_ls_goodness_of_fit_ref 0.9540
_refine_ls_hydrogen_treatment constr
_refine_ls_matrix_type full
_refine_ls_number_parameters 931
_refine_ls_number_reflns 12116
_refine_ls_number_restraints 1707
_refine_ls_R_factor_all 0.0693
_refine_ls_R_factor_gt 0.0485
_refine_ls_shift/su_max 0.0418961
_refine_ls_shift/su_mean 0.0007762
_refine_ls_structure_factor_coef Fsqd
_refine_ls_weighting_details
;
 Method= Modified Sheldrick 
 w=1/[\s^2^(F^2^) + ( 0.05P)^2^ +13.43P] 
 ,where P=(max(Fo^2^,0) + 2Fc^2^)/3 
;
_refine_ls_weighting_scheme calc
_refine_ls_wR_factor_all 0.1214
_refine_ls_wR_factor_gt 0.1111
_refine_ls_wR_factor_ref 0.1214
_reflns_limit_h_max 14
_reflns_limit_h_min -15
_reflns_limit_k_max 19
_reflns_limit_k_min 0
_reflns_limit_l_max 40
_reflns_limit_l_min 0
_reflns_number_gt 8905
_reflns_number_total 12170
_reflns_threshold_expression I>2.0\s(I)
_oxford_diffrn_Wilson_B_factor 1.67
_oxford_diffrn_Wilson_scale 267.59
_oxford_refine_ls_r_factor_ref 0.0693
_oxford_refine_ls_scale 0.065650(10)
_oxford_reflns_number_all 12116
_oxford_reflns_threshold_expression_ref I>-3.0\s(I)
_oxford_structure_analysis_title 'SP_B1_0079 in P2(1)/c'
_cod_data_source_file c9sc01241a2.cif
_cod_data_source_block 6
_cod_depositor_comments
;
The following automatic conversions were performed:

'_atom_sites_solution_primary' value 'Other' changed to 'other'
according to
/home/data/users/saulius/crontab/automatic-downloads/rss-feeds/RSC/lib/dictionaries/cif_core.dic
dictionary named 'cif_core.dic' version 2.4.2 from 2011-04-26.

'_exptl_absorpt_correction_type' value 'Multi-scan' changed to
'multi-scan' according to
/home/data/users/saulius/crontab/automatic-downloads/rss-feeds/RSC/lib/dictionaries/cif_core.dic
dictionary named 'cif_core.dic' version 2.4.2 from 2011-04-26.

Automatic conversion script
Id: cif_fix_values 4973 2017-02-22 13:04:09Z antanas 
;
_cod_original_cell_volume 6899.22(14)
_cod_original_sg_symbol_H-M 'P 21/c '
_cod_database_code 1551284

loop_
_symmetry_equiv_pos_as_xyz
x,y,z
-x,-y,-z
x,-y+1/2,z+1/2
-x,y+1/2,-z+1/2

loop_
_atom_site_label
_atom_site_type_symbol
_atom_site_fract_x
_atom_site_fract_y
_atom_site_fract_z
_atom_site_U_iso_or_equiv
_atom_site_occupancy
_atom_site_adp_type
_atom_site_refinement_flags_posn
_atom_site_refinement_flags_occupancy
_atom_site_disorder_assembly
_atom_site_disorder_group
C1 C 0.3143(3) 0.4125(2) 0.47313(10) 0.0341 1.0000 Uani . . . .
C2 C 0.3259(3) 0.4817(3) 0.49715(12) 0.0408 1.0000 Uani . . . .
C3 C 0.3824(4) 0.5490(3) 0.48569(16) 0.0556 1.0000 Uani . . . .
C4 C 0.4288(4) 0.5474(3) 0.45150(17) 0.0644 1.0000 Uani . . . .
C5 C 0.4185(5) 0.4787(4) 0.42791(17) 0.0739 1.0000 Uani . . . .
C6 C 0.3616(4) 0.4103(3) 0.43830(14) 0.0563 1.0000 Uani . . . .
C7 C 0.1496(3) 0.2940(3) 0.44615(10) 0.0341 1.0000 Uani . . . .
C8 C 0.0777(4) 0.3506(4) 0.42782(13) 0.0680 1.0000 Uani . . . .
C9 C 0.0015(5) 0.3285(5) 0.39737(15) 0.0878 1.0000 Uani . . . .
C10 C -0.0053(4) 0.2497(5) 0.38498(14) 0.0817 1.0000 Uani . . . .
C11 C 0.0657(4) 0.1908(4) 0.40235(14) 0.0695 1.0000 Uani . . . .
C12 C 0.1440(3) 0.2140(3) 0.43332(11) 0.0452 1.0000 Uani . . . .
C13 C 0.3015(3) 0.1851(2) 0.74887(9) 0.0295 1.0000 Uani . . . .
C14 C 0.3093(3) 0.2621(3) 0.76754(11) 0.0416 1.0000 Uani . . . .
C15 C 0.2621(4) 0.2743(3) 0.80199(13) 0.0566 1.0000 Uani . . . .
C16 C 0.2114(4) 0.2111(4) 0.81844(12) 0.0574 1.0000 Uani . . . .
C17 C 0.2031(4) 0.1350(3) 0.80023(13) 0.0537 1.0000 Uani . . . .
C18 C 0.2460(3) 0.1221(3) 0.76509(11) 0.0395 1.0000 Uani . . . .
C19 C 0.4748(3) 0.1048(2) 0.71470(9) 0.0286 1.0000 Uani . . . .
C20 C 0.5548(3) 0.1096(3) 0.69035(14) 0.0545 1.0000 Uani . . . .
C21 C 0.6445(4) 0.0614(3) 0.69751(16) 0.0638 1.0000 Uani . . . .
C22 C 0.6557(3) 0.0069(3) 0.72881(12) 0.0465 1.0000 Uani . . . .
C23 C 0.5786(4) -0.0006(3) 0.75195(14) 0.0569 1.0000 Uani . . . .
C24 C 0.4881(4) 0.0477(3) 0.74537(13) 0.0519 1.0000 Uani . . . .
C25 C 0.3150(3) 0.5659(2) 0.62031(11) 0.0321 1.0000 Uani . . . .
C26 C 0.4026(4) 0.6031(3) 0.64216(14) 0.0482 1.0000 Uani . . . .
C27 C 0.4361(5) 0.6799(3) 0.63008(17) 0.0660 1.0000 Uani . . . .
C28 C 0.3828(5) 0.7181(3) 0.59696(16) 0.0665 1.0000 Uani . . . .
C29 C 0.2968(5) 0.6823(3) 0.57597(15) 0.0622 1.0000 Uani . . . .
C30 C 0.2627(4) 0.6064(3) 0.58692(12) 0.0453 1.0000 Uani . . . .
C31 C 0.1844(3) 0.4838(2) 0.67318(10) 0.0291 1.0000 Uani . . . .
C32 C 0.1551(3) 0.5608(2) 0.68521(11) 0.0357 1.0000 Uani . . . .
C33 C 0.0846(3) 0.5684(3) 0.71313(12) 0.0489 1.0000 Uani . . . .
C34 C 0.0441(3) 0.5000(3) 0.72911(13) 0.0497 1.0000 Uani . . . .
C35 C 0.0764(4) 0.4232(3) 0.71867(14) 0.0587 1.0000 Uani . . . .
C36 C 0.1468(4) 0.4143(3) 0.69056(13) 0.0485 1.0000 Uani . . . .
C37 C 0.2034(3) -0.0361(2) 0.52777(10) 0.0334 1.0000 Uani . . . .
C38 C 0.1645(5) -0.0072(3) 0.49055(13) 0.0624 1.0000 Uani . . . .
C39 C 0.0845(5) -0.0501(4) 0.46732(16) 0.0804 1.0000 Uani . . . .
C40 C 0.0441(4) -0.1213(4) 0.48076(15) 0.0677 1.0000 Uani . . . .
C41 C 0.0835(3) -0.1514(3) 0.51799(14) 0.0528 1.0000 Uani . . . .
C42 C 0.1621(3) -0.1088(3) 0.54147(12) 0.0415 1.0000 Uani . . . .
C43 C 0.4120(3) -0.0412(2) 0.57590(10) 0.0283 1.0000 Uani . . . .
C44 C 0.4699(3) -0.0758(2) 0.54786(10) 0.0331 1.0000 Uani . . . .
C45 C 0.5622(3) -0.1193(2) 0.55945(11) 0.0382 1.0000 Uani . . . .
C46 C 0.5976(3) -0.1279(3) 0.59951(12) 0.0464 1.0000 Uani . . . .
C47 C 0.5414(4) -0.0934(3) 0.62770(11) 0.0506 1.0000 Uani . . . .
C48 C 0.4493(3) -0.0501(3) 0.61623(10) 0.0403 1.0000 Uani . . . .
C49 C 0.6142(4) 0.2016(4) 0.56210(16) 0.0397 0.7270(19) Uani . P 3 2
C51 C 0.6333(6) 0.1174(5) 0.5792(2) 0.0650 0.7270(19) Uani . P 3 2
C58 C -0.0600(4) 0.3613(4) 0.56779(16) 0.0773 1.0000 Uani . . . .
C59 C -0.0862(6) 0.4135(4) 0.5991(2) 0.1000 1.0000 Uani . . . .
C60 C -0.0765(5) 0.3894(4) 0.52573(17) 0.0855 1.0000 Uani . . . .
C61 C 0.0814(6) 0.8822(4) 0.69897(19) 0.0881 1.0000 Uani . . . .
C62 C 0.1041(6) 0.8097(4) 0.71874(17) 0.0792 1.0000 Uani . . . .
C63 C 0.2045(5) 0.7801(4) 0.72580(15) 0.0708 1.0000 Uani . . . .
C64 C 0.2874(6) 0.8217(6) 0.71340(18) 0.0963 1.0000 Uani . . . .
C65 C 0.2622(7) 0.8976(6) 0.6940(2) 0.1062 1.0000 Uani . . . .
C66 C 0.1649(8) 0.9244(5) 0.6868(2) 0.1125 1.0000 Uani . . . .
C67 C 0.3960(7) 0.7938(7) 0.7214(2) 0.1514 1.0000 Uani . . . .
P1 P 0.24135(7) 0.32581(6) 0.48835(2) 0.0261 1.0000 Uani . . . .
P2 P 0.35970(6) 0.16985(5) 0.70358(2) 0.0231 1.0000 Uani . . . .
P3 P 0.26683(7) 0.46738(5) 0.63414(2) 0.0244 1.0000 Uani . . . .
P4 P 0.29880(7) 0.02244(5) 0.56011(2) 0.0265 1.0000 Uani . . . .
O1 O 0.38129(16) 0.18418(14) 0.61180(6) 0.0223 1.0000 Uani . . . .
O2 O 0.22599(16) 0.27575(13) 0.63074(6) 0.0197 1.0000 Uani . . . .
O3 O 0.34829(16) 0.32078(13) 0.57781(6) 0.0210 1.0000 Uani . . . .
O4 O 0.19985(17) 0.20428(14) 0.56458(6) 0.0234 1.0000 Uani . . . .
O6 O 0.08471(17) 0.14054(15) 0.62651(7) 0.0320 1.0000 Uani D . . .
O7 O 0.53238(16) 0.31354(15) 0.63818(7) 0.0303 1.0000 Uani D . . .
O8 O 0.03723(17) 0.32144(16) 0.57634(7) 0.0324 1.0000 Uani . . . .
O9 O 0.31558(18) 0.25410(15) 0.49986(6) 0.0276 1.0000 Uani . . . .
O10 O 0.17718(17) 0.35443(15) 0.52062(6) 0.0272 1.0000 Uani . . . .
O11 O 0.27806(17) 0.12595(14) 0.67424(6) 0.0254 1.0000 Uani . . . .
O12 O 0.39661(17) 0.25177(14) 0.68960(6) 0.0249 1.0000 Uani . . . .
O13 O 0.35866(17) 0.41223(14) 0.65014(6) 0.0258 1.0000 Uani . . . .
O14 O 0.19681(18) 0.43458(14) 0.59774(6) 0.0264 1.0000 Uani . . . .
O15 O 0.33738(19) 0.09326(15) 0.53654(6) 0.0308 1.0000 Uani . . . .
O16 O 0.24801(18) 0.04664(14) 0.59687(6) 0.0267 1.0000 Uani . . . .
Ti1 Ti 0.36344(5) 0.21115(4) 0.555432(16) 0.0275 1.0000 Uani . . . .
Ti2 Ti 0.21945(4) 0.15969(3) 0.617740(15) 0.0196 1.0000 Uani . . . .
Ti3 Ti 0.39142(4) 0.29516(4) 0.631984(15) 0.0202 1.0000 Uani . . . .
Ti4 Ti 0.17890(4) 0.31703(4) 0.577687(15) 0.0203 1.0000 Uani . . . .
C550 C 0.6336(4) 0.3516(4) 0.64736(19) 0.0391 0.408(2) Uani D P 1 2
C551 C 0.6194(3) 0.3263(3) 0.66864(12) 0.0405 0.592(2) Uani D P 1 1
C560 C 0.6239(9) 0.4285(6) 0.6706(4) 0.0542 0.408(2) Uani D P 1 2
C561 C 0.6264(7) 0.4143(5) 0.6803(3) 0.0596 0.592(2) Uani D P 1 1
C570 C 0.7197(5) 0.2929(7) 0.6558(3) 0.0685 0.592(2) Uani D P 1 1
C571 C 0.7123(6) 0.2915(8) 0.6676(4) 0.0517 0.408(2) Uani D P 1 2
C520 C 0.0009(6) 0.1705(6) 0.6453(3) 0.0417 0.219(2) Uani D P 2 1
C521 C -0.0106(3) 0.1539(3) 0.64144(13) 0.0703 0.781(2) Uani D P 2 2
C540 C 0.0058(5) 0.2081(4) 0.6773(2) 0.0794 0.781(2) Uani D P 2 2
C541 C 0.0360(11) 0.1843(13) 0.6889(3) 0.0454 0.219(2) Uani D P 2 1
C530 C -0.0928(8) 0.1140(13) 0.6384(5) 0.0466 0.219(2) Uani D P 2 1
C531 C -0.0618(5) 0.0734(4) 0.6501(2) 0.0785 0.781(2) Uani D P 2 2
C52 C 0.5701(8) 0.2452(5) 0.5289(2) 0.0361 0.2730(19) Uani D P 3 1
C53 C 0.7320(6) 0.1769(6) 0.5496(3) 0.0440 0.2730(19) Uani D P 3 1
C55 C 0.5718(8) 0.1319(5) 0.5707(2) 0.0376 0.2730(19) Uani D P 3 1
C54 C 0.6751(8) 0.1269(5) 0.5697(3) 0.0447 0.2730(19) Uani D P 3 1
C500 C 0.6771(6) 0.2188(5) 0.5272(2) 0.0551 0.7270(19) Uani . P 3 2
C501 C 0.6735(8) 0.2352(6) 0.5295(3) 0.0436 0.2730(19) Uani D P 3 1
O50 O 0.5073(3) 0.2137(3) 0.54978(12) 0.0282 0.7270(19) Uani . P 3 2
N51 N 0.5079(6) 0.1933(7) 0.5499(3) 0.0318 0.2730(19) Uani D P 3 1
H21 H 0.2971 0.4821 0.5212 0.0497 1.0000 Uiso R . . .
H31 H 0.3898 0.5965 0.5019 0.0685 1.0000 Uiso R . . .
H41 H 0.4663 0.5924 0.4438 0.0792 1.0000 Uiso R . . .
H51 H 0.4498 0.4780 0.4046 0.0902 1.0000 Uiso R . . .
H61 H 0.3546 0.3635 0.4221 0.0672 1.0000 Uiso R . . .
H81 H 0.0819 0.4054 0.4366 0.0845 1.0000 Uiso R . . .
H91 H -0.0463 0.3675 0.3847 0.1049 1.0000 Uiso R . . .
H101 H -0.0586 0.2342 0.3647 0.0979 1.0000 Uiso R . . .
H111 H 0.0615 0.1361 0.3935 0.0852 1.0000 Uiso R . . .
H121 H 0.1928 0.1757 0.4458 0.0553 1.0000 Uiso R . . .
H141 H 0.3463 0.3047 0.7569 0.0511 1.0000 Uiso R . . .
H151 H 0.2653 0.3263 0.8139 0.0685 1.0000 Uiso R . . .
H161 H 0.1826 0.2193 0.8423 0.0670 1.0000 Uiso R . . .
H171 H 0.1675 0.0926 0.8117 0.0642 1.0000 Uiso R . . .
H181 H 0.2374 0.0712 0.7517 0.0484 1.0000 Uiso R . . .
H201 H 0.5477 0.1474 0.6688 0.0661 1.0000 Uiso R . . .
H211 H 0.6977 0.0652 0.6809 0.0745 1.0000 Uiso R . . .
H221 H 0.7181 -0.0257 0.7337 0.0548 1.0000 Uiso R . . .
H231 H 0.5856 -0.0385 0.7731 0.0683 1.0000 Uiso R . . .
H241 H 0.4345 0.0425 0.7622 0.0614 1.0000 Uiso R . . .
H261 H 0.4382 0.5771 0.6651 0.0576 1.0000 Uiso R . . .
H271 H 0.4954 0.7045 0.6446 0.0813 1.0000 Uiso R . . .
H281 H 0.4056 0.7696 0.5888 0.0804 1.0000 Uiso R . . .
H291 H 0.2612 0.7099 0.5534 0.0756 1.0000 Uiso R . . .
H301 H 0.2034 0.5807 0.5720 0.0575 1.0000 Uiso R . . .
H321 H 0.1834 0.6076 0.6742 0.0443 1.0000 Uiso R . . .
H331 H 0.0644 0.6209 0.7210 0.0602 1.0000 Uiso R . . .
H341 H -0.0040 0.5053 0.7472 0.0582 1.0000 Uiso R . . .
H351 H 0.0511 0.3763 0.7308 0.0693 1.0000 Uiso R . . .
H361 H 0.1686 0.3614 0.6833 0.0585 1.0000 Uiso R . . .
H381 H 0.1929 0.0413 0.4809 0.0756 1.0000 Uiso R . . .
H391 H 0.0573 -0.0296 0.4423 0.0954 1.0000 Uiso R . . .
H401 H -0.0107 -0.1495 0.4649 0.0803 1.0000 Uiso R . . .
H411 H 0.0562 -0.2010 0.5270 0.0654 1.0000 Uiso R . . .
H421 H 0.1885 -0.1286 0.5670 0.0504 1.0000 Uiso R . . .
H441 H 0.4454 -0.0702 0.5207 0.0399 1.0000 Uiso R . . .
H451 H 0.6007 -0.1425 0.5404 0.0463 1.0000 Uiso R . . .
H461 H 0.6605 -0.1572 0.6077 0.0552 1.0000 Uiso R . . .
H471 H 0.5665 -0.0988 0.6548 0.0599 1.0000 Uiso R . . .
H481 H 0.4117 -0.0270 0.6349 0.0480 1.0000 Uiso R . . .
H491 H 0.6367 0.2423 0.5831 0.0442 0.7270(19) Uiso R P 3 2
H513 H 0.5993 0.1125 0.6029 0.0958 0.7270(19) Uiso R P 3 2
H511 H 0.7079 0.1071 0.5860 0.0962 0.7270(19) Uiso R P 3 2
H512 H 0.6035 0.0776 0.5598 0.0960 0.7270(19) Uiso R P 3 2
H591 H -0.0744 0.3855 0.6244 0.1430 1.0000 Uiso R . . .
H592 H -0.0408 0.4605 0.5987 0.1435 1.0000 Uiso R . . .
H593 H -0.1592 0.4296 0.5928 0.1427 1.0000 Uiso R . . .
H601 H -0.0662 0.3444 0.5080 0.1301 1.0000 Uiso R . . .
H602 H -0.0249 0.4318 0.5234 0.1302 1.0000 Uiso R . . .
H603 H -0.1467 0.4124 0.5200 0.1299 1.0000 Uiso R . . .
H611 H 0.0110 0.9027 0.6938 0.1094 1.0000 Uiso R . . .
H621 H 0.0471 0.7791 0.7273 0.0935 1.0000 Uiso R . . .
H631 H 0.2178 0.7297 0.7392 0.0883 1.0000 Uiso R . . .
H651 H 0.3176 0.9283 0.6855 0.1274 1.0000 Uiso R . . .
H661 H 0.1511 0.9738 0.6728 0.1343 1.0000 Uiso R . . .
H672 H 0.4355 0.8134 0.7005 0.2112 1.0000 Uiso R . . .
H673 H 0.4284 0.8148 0.7470 0.2110 1.0000 Uiso R . . .
H671 H 0.3961 0.7342 0.7218 0.2112 1.0000 Uiso R . . .
H5501 H 0.6588 0.3662 0.6221 0.0451 0.408(2) Uiso R P 1 2
H5511 H 0.6042 0.2963 0.6928 0.0513 0.592(2) Uiso R P 1 1
H5603 H 0.6937 0.4509 0.6789 0.0740 0.408(2) Uiso R P 1 2
H5601 H 0.5905 0.4162 0.6939 0.0740 0.408(2) Uiso R P 1 2
H5602 H 0.5812 0.4673 0.6541 0.0740 0.408(2) Uiso R P 1 2
H5611 H 0.6705 0.4186 0.7053 0.0819 0.592(2) Uiso R P 1 1
H5612 H 0.5568 0.4358 0.6823 0.0820 0.592(2) Uiso R P 1 1
H5613 H 0.6582 0.4430 0.6599 0.0823 0.592(2) Uiso R P 1 1
H5702 H 0.7763 0.2939 0.6779 0.0952 0.592(2) Uiso R P 1 1
H5703 H 0.7069 0.2372 0.6466 0.0951 0.592(2) Uiso R P 1 1
H5701 H 0.7394 0.3261 0.6344 0.0949 0.592(2) Uiso R P 1 1
H5711 H 0.7796 0.3196 0.6745 0.0740 0.408(2) Uiso R P 1 2
H5712 H 0.6867 0.2722 0.6916 0.0740 0.408(2) Uiso R P 1 2
H5713 H 0.7217 0.2455 0.6504 0.0741 0.408(2) Uiso R P 1 2
H5201 H -0.0217 0.2245 0.6340 0.0470 0.219(2) Uiso R P 2 1
H5211 H -0.0616 0.1837 0.6209 0.0837 0.781(2) Uiso R P 2 2
H5402 H -0.0624 0.2183 0.6859 0.1160 0.781(2) Uiso R P 2 2
H5401 H 0.0512 0.1787 0.6976 0.1163 0.781(2) Uiso R P 2 2
H5403 H 0.0378 0.2585 0.6703 0.1161 0.781(2) Uiso R P 2 2
H5413 H -0.0246 0.2147 0.7007 0.0590 0.219(2) Uiso R P 2 1
H5411 H 0.0487 0.1261 0.7011 0.0590 0.219(2) Uiso R P 2 1
H5412 H 0.1052 0.2187 0.6913 0.0589 0.219(2) Uiso R P 2 1
H5301 H -0.1270 0.1111 0.6621 0.0630 0.219(2) Uiso R P 2 1
H5302 H -0.0674 0.0603 0.6321 0.0631 0.219(2) Uiso R P 2 1
H5303 H -0.1425 0.1337 0.6166 0.0630 0.219(2) Uiso R P 2 1
H5313 H -0.1113 0.0834 0.6689 0.1170 0.781(2) Uiso R P 2 2
H5311 H -0.0068 0.0368 0.6617 0.1170 0.781(2) Uiso R P 2 2
H5312 H -0.0978 0.0510 0.6256 0.1173 0.781(2) Uiso R P 2 2
H521 H 0.5368 0.2879 0.5139 0.0500 0.2730(19) Uiso R P 3 1
H531 H 0.8056 0.1726 0.5497 0.0570 0.2730(19) Uiso R P 3 1
H551 H 0.5406 0.0928 0.5859 0.0529 0.2730(19) Uiso R P 3 1
H541 H 0.7124 0.0853 0.5846 0.0600 0.2730(19) Uiso R P 3 1
H5002 H 0.6591 0.2721 0.5164 0.0809 0.7270(19) Uiso R P 3 2
H5001 H 0.7515 0.2173 0.5366 0.0813 0.7270(19) Uiso R P 3 2
H5003 H 0.6598 0.1775 0.5073 0.0810 0.7270(19) Uiso R P 3 2
H5011 H 0.7082 0.2724 0.5147 0.0559 0.2730(19) Uiso R P 3 1
H581 H -0.1101 0.3178 0.5681 0.0934 1.0000 Uiso R . . .

loop_
_atom_site_aniso_label
_atom_site_aniso_U_11
_atom_site_aniso_U_22
_atom_site_aniso_U_33
_atom_site_aniso_U_23
_atom_site_aniso_U_13
_atom_site_aniso_U_12
C1 0.0347(18) 0.034(2) 0.0350(18) 0.0113(15) 0.0081(15) 0.0138(15)
C2 0.042(2) 0.034(2) 0.047(2) 0.0048(17) 0.0093(17) 0.0107(17)
C3 0.048(2) 0.036(3) 0.084(3) 0.014(2) 0.012(2) 0.0044(19)
C4 0.057(3) 0.048(3) 0.091(3) 0.029(3) 0.022(3) -0.002(2)
C5 0.077(3) 0.081(4) 0.071(3) 0.034(3) 0.041(3) 0.009(3)
C6 0.069(3) 0.057(3) 0.049(2) 0.012(2) 0.030(2) 0.010(2)
C7 0.0333(18) 0.045(2) 0.0231(16) 0.0010(15) 0.0013(13) 0.0084(16)
C8 0.074(3) 0.083(4) 0.040(2) -0.005(2) -0.019(2) 0.042(3)
C9 0.069(3) 0.146(5) 0.042(3) -0.011(3) -0.017(2) 0.047(3)
C10 0.040(2) 0.169(6) 0.033(2) -0.007(3) -0.0078(19) -0.001(3)
C11 0.075(3) 0.087(4) 0.047(2) -0.020(2) 0.013(2) -0.035(3)
C12 0.044(2) 0.057(3) 0.0335(19) 0.0011(18) 0.0015(16) -0.0070(19)
C13 0.0254(16) 0.039(2) 0.0237(15) -0.0013(14) 0.0027(12) 0.0010(14)
C14 0.043(2) 0.049(3) 0.0338(19) -0.0096(17) 0.0086(16) -0.0097(18)
C15 0.059(3) 0.069(3) 0.045(2) -0.027(2) 0.016(2) -0.016(2)
C16 0.047(2) 0.095(4) 0.033(2) -0.015(2) 0.0179(18) -0.008(2)
C17 0.050(2) 0.071(3) 0.044(2) 0.007(2) 0.0199(19) -0.008(2)
C18 0.045(2) 0.039(2) 0.0359(19) 0.0005(16) 0.0120(16) -0.0045(17)
C19 0.0331(17) 0.030(2) 0.0219(15) 0.0000(13) -0.0008(13) 0.0042(14)
C20 0.047(2) 0.057(3) 0.062(3) 0.032(2) 0.019(2) 0.018(2)
C21 0.048(2) 0.071(3) 0.076(3) 0.025(3) 0.023(2) 0.024(2)
C22 0.041(2) 0.045(3) 0.049(2) 0.0014(19) -0.0100(18) 0.0161(19)
C23 0.061(3) 0.058(3) 0.052(2) 0.026(2) 0.008(2) 0.023(2)
C24 0.050(2) 0.063(3) 0.045(2) 0.026(2) 0.0144(18) 0.018(2)
C25 0.0436(19) 0.0162(18) 0.0391(18) -0.0045(14) 0.0158(15) 0.0013(15)
C26 0.057(2) 0.033(2) 0.055(2) -0.0017(18) 0.010(2) -0.0080(19)
C27 0.074(3) 0.040(3) 0.086(3) -0.017(3) 0.019(3) -0.022(2)
C28 0.104(4) 0.030(3) 0.073(3) 0.008(2) 0.039(3) -0.003(3)
C29 0.094(3) 0.036(3) 0.059(3) 0.012(2) 0.022(3) 0.004(3)
C30 0.068(3) 0.032(2) 0.037(2) 0.0033(17) 0.0147(18) 0.0030(19)
C31 0.0305(17) 0.030(2) 0.0268(16) -0.0048(14) 0.0038(13) 0.0006(14)
C32 0.0395(19) 0.034(2) 0.0342(18) -0.0003(15) 0.0059(15) 0.0115(16)
C33 0.053(2) 0.050(3) 0.046(2) -0.0080(19) 0.0141(19) 0.021(2)
C34 0.044(2) 0.060(3) 0.049(2) -0.014(2) 0.0211(18) 0.002(2)
C35 0.069(3) 0.056(3) 0.059(3) -0.011(2) 0.036(2) -0.020(2)
C36 0.068(3) 0.032(2) 0.053(2) -0.0122(18) 0.032(2) -0.009(2)
C37 0.0372(18) 0.033(2) 0.0295(17) -0.0074(15) 0.0022(14) 0.0113(16)
C38 0.098(3) 0.043(3) 0.040(2) -0.0002(19) -0.016(2) 0.003(3)
C39 0.114(4) 0.068(4) 0.048(3) -0.012(3) -0.033(3) 0.001(3)
C40 0.056(3) 0.083(4) 0.060(3) -0.035(3) -0.010(2) 0.002(3)
C41 0.048(2) 0.054(3) 0.059(3) -0.021(2) 0.017(2) -0.012(2)
C42 0.040(2) 0.051(3) 0.0353(19) -0.0074(17) 0.0096(16) -0.0033(18)
C43 0.0377(18) 0.0186(18) 0.0292(16) -0.0007(13) 0.0067(14) 0.0045(14)
C44 0.0421(19) 0.032(2) 0.0247(16) -0.0036(14) 0.0037(14) 0.0065(16)
C45 0.045(2) 0.034(2) 0.0371(19) -0.0031(16) 0.0118(16) 0.0102(17)
C46 0.042(2) 0.048(3) 0.049(2) 0.0026(19) 0.0024(18) 0.0206(19)
C47 0.058(2) 0.063(3) 0.0279(19) 0.0031(18) -0.0039(17) 0.024(2)
C48 0.054(2) 0.042(2) 0.0253(17) -0.0022(15) 0.0065(16) 0.0190(18)
C49 0.018(2) 0.057(4) 0.043(3) -0.010(2) -0.0008(19) 0.007(2)
C51 0.037(3) 0.084(5) 0.076(4) 0.042(4) 0.011(3) 0.021(3)
C58 0.038(2) 0.113(4) 0.076(3) -0.020(3) -0.011(2) 0.040(3)
C59 0.108(4) 0.093(4) 0.108(4) 0.017(3) 0.052(4) 0.070(4)
C60 0.064(3) 0.116(5) 0.074(3) 0.024(3) -0.002(3) 0.050(3)
C61 0.125(4) 0.070(4) 0.076(4) -0.010(3) 0.037(3) 0.007(4)
C62 0.110(4) 0.067(4) 0.067(3) -0.008(3) 0.034(3) -0.018(3)
C63 0.096(4) 0.065(4) 0.055(3) -0.012(2) 0.020(3) -0.011(3)
C64 0.088(4) 0.145(6) 0.056(3) -0.022(4) 0.012(3) 0.003(4)
C65 0.097(4) 0.126(6) 0.101(5) 0.017(4) 0.035(4) -0.026(4)
C66 0.163(5) 0.065(4) 0.111(5) 0.010(4) 0.022(5) -0.019(4)
C67 0.119(5) 0.244(7) 0.094(5) -0.047(5) 0.022(4) 0.028(6)
P1 0.0296(4) 0.0286(5) 0.0199(4) 0.0044(3) 0.0024(3) 0.0104(4)
P2 0.0268(4) 0.0240(5) 0.0178(3) 0.0018(3) 0.0007(3) 0.0015(3)
P3 0.0304(4) 0.0179(4) 0.0253(4) -0.0014(3) 0.0053(3) 0.0019(3)
P4 0.0354(5) 0.0211(5) 0.0233(4) -0.0020(3) 0.0051(3) 0.0085(3)
O1 0.0233(11) 0.0221(12) 0.0208(10) 0.0011(8) 0.0004(8) 0.0050(9)
O2 0.0217(10) 0.0183(12) 0.0188(10) -0.0026(8) 0.0014(8) 0.0017(8)
O3 0.0239(10) 0.0173(12) 0.0216(10) 0.0024(8) 0.0022(8) 0.0024(8)
O4 0.0293(11) 0.0218(13) 0.0185(10) -0.0027(8) 0.0008(8) 0.0052(9)
O6 0.0270(11) 0.0299(14) 0.0393(12) -0.0053(10) 0.0047(10) -0.0002(10)
O7 0.0224(11) 0.0353(15) 0.0328(12) 0.0001(10) 0.0015(9) -0.0010(10)
O8 0.0227(11) 0.0382(15) 0.0359(12) -0.0040(11) 0.0021(9) 0.0060(10)
O9 0.0297(12) 0.0333(14) 0.0203(10) 0.0018(9) 0.0050(9) 0.0102(10)
O10 0.0287(12) 0.0315(14) 0.0209(10) 0.0042(9) 0.0014(9) 0.0114(10)
O11 0.0308(12) 0.0236(13) 0.0208(10) 0.0023(9) 0.0004(9) -0.0019(9)
O12 0.0281(11) 0.0242(13) 0.0214(10) -0.0001(9) -0.0002(8) -0.0008(9)
O13 0.0282(12) 0.0213(13) 0.0274(11) -0.0053(9) 0.0018(9) -0.0021(9)
O14 0.0334(12) 0.0191(13) 0.0262(11) -0.0011(9) 0.0013(9) 0.0054(9)
O15 0.0408(13) 0.0280(14) 0.0254(11) 0.0012(10) 0.0115(10) 0.0103(11)
O16 0.0376(13) 0.0169(12) 0.0268(11) -0.0015(9) 0.0085(9) 0.0042(9)
Ti1 0.0395(3) 0.0247(3) 0.0186(3) 0.0024(2) 0.0046(2) 0.0140(3)
Ti2 0.0229(3) 0.0178(3) 0.0181(3) -0.0010(2) 0.0024(2) 0.0006(2)
Ti3 0.0200(3) 0.0196(3) 0.0204(3) 0.0013(2) 0.0006(2) 0.0014(2)
Ti4 0.0212(3) 0.0197(3) 0.0193(3) -0.0004(2) 0.0004(2) 0.0066(2)
C550 0.032(3) 0.045(4) 0.041(4) 0.005(3) 0.003(3) -0.012(3)
C551 0.023(2) 0.059(3) 0.036(3) 0.006(3) -0.006(2) -0.006(3)
C560 0.051(5) 0.051(5) 0.058(5) -0.009(4) -0.006(4) -0.028(5)
C561 0.052(4) 0.063(5) 0.059(5) -0.010(4) -0.012(4) 0.003(4)
C570 0.030(3) 0.093(5) 0.079(6) -0.009(5) -0.008(3) 0.006(4)
C571 0.044(5) 0.068(6) 0.040(5) 0.005(4) -0.008(4) 0.001(5)
C520 0.024(3) 0.052(4) 0.051(4) -0.001(4) 0.011(4) 0.002(4)
C521 0.051(3) 0.080(3) 0.084(3) -0.014(3) 0.025(2) -0.005(3)
C540 0.058(3) 0.084(4) 0.101(4) -0.035(3) 0.030(3) 0.008(3)
C541 0.027(4) 0.059(6) 0.051(5) -0.006(5) 0.010(5) 0.010(5)
C530 0.023(4) 0.061(6) 0.058(5) -0.009(5) 0.012(5) -0.006(5)
C531 0.061(3) 0.091(4) 0.091(4) -0.004(4) 0.034(3) -0.018(3)
C52 0.032(4) 0.039(5) 0.039(5) 0.005(4) 0.015(4) -0.010(4)
C53 0.020(4) 0.056(5) 0.057(5) 0.002(5) 0.009(4) 0.000(4)
C55 0.028(4) 0.038(5) 0.046(5) 0.005(4) 0.002(4) 0.003(4)
C54 0.027(4) 0.052(5) 0.055(5) 0.006(5) 0.004(4) 0.000(5)
C500 0.044(3) 0.041(4) 0.089(5) -0.001(3) 0.040(3) 0.003(3)
C501 0.028(4) 0.050(6) 0.052(5) 0.002(5) 0.006(5) -0.007(5)
O50 0.0282(19) 0.031(2) 0.0260(19) 0.0020(15) 0.0044(16) -0.0004(15)
N51 0.032(4) 0.030(5) 0.034(5) 0.006(4) 0.010(4) -0.006(4)

loop_
_atom_type_symbol
_atom_type_scat_dispersion_real
_atom_type_scat_dispersion_imag
_atom_type_scat_Cromer_Mann_a1
_atom_type_scat_Cromer_Mann_b1
_atom_type_scat_Cromer_Mann_a2
_atom_type_scat_Cromer_Mann_b2
_atom_type_scat_Cromer_Mann_a3
_atom_type_scat_Cromer_Mann_b3
_atom_type_scat_Cromer_Mann_a4
_atom_type_scat_Cromer_Mann_b4
_atom_type_scat_Cromer_Mann_c
_atom_type_scat_source
C 0.0181 0.0091 2.3100 20.8439 1.0200 10.2075 1.5886 0.5687 0.8650 51.6512 0.2156 'International Tables Vol C 4.2.6.8 and 6.1.1.4'
H 0.0000 0.0000 0.4930 10.5109 0.3229 26.1257 0.1402 3.1424 0.0408 57.7998 0.0030 'International Tables Vol C 4.2.6.8 and 6.1.1.4'
N 0.0311 0.0180 12.2126 0.0057 3.1322 9.8933 2.0125 28.9975 1.1663 0.5826 -11.5290 'International Tables Vol C 4.2.6.8 and 6.1.1.4'
O 0.0492 0.0322 3.0485 13.2771 2.2868 5.7011 1.5463 0.3239 0.8670 32.9089 0.2508 'International Tables Vol C 4.2.6.8 and 6.1.1.4'
P 0.2955 0.4335 6.4345 1.9067 4.1791 27.1570 1.7800 0.5260 1.4908 68.1645 1.1149 'International Tables Vol C 4.2.6.8 and 6.1.1.4'
Ti 0.2191 1.8069 9.7595 7.8508 7.3558 0.5000 1.6991 35.6338 1.9021 116.1050 1.2807 'International Tables Vol C 4.2.6.8 and 6.1.1.4'

loop_
_geom_angle_atom_site_label_1
_geom_angle_atom_site_label_2
_geom_angle_atom_site_label_3
_geom_angle
_geom_angle_publ_flag
C2 C1 C6 119.6(4) yes
C2 C1 P1 119.3(3) yes
C6 C1 P1 121.1(3) yes
C1 C2 C3 119.8(4) yes
C1 C2 H21 119.5 no
C3 C2 H21 120.7 no
C2 C3 C4 121.0(5) yes
C2 C3 H31 119.8 no
C4 C3 H31 119.2 no
C3 C4 C5 119.5(5) yes
C3 C4 H41 121.0 no
C5 C4 H41 119.5 no
C4 C5 C6 121.1(5) yes
C4 C5 H51 119.2 no
C6 C5 H51 119.7 no
C5 C6 C1 119.1(5) yes
C5 C6 H61 120.9 no
C1 C6 H61 119.9 no
C8 C7 C12 119.0(4) yes
C8 C7 P1 119.1(3) yes
C12 C7 P1 121.8(3) yes
C7 C8 C9 121.5(6) yes
C7 C8 H81 118.9 no
C9 C8 H81 119.6 no
C8 C9 C10 119.7(5) yes
C8 C9 H91 121.0 no
C10 C9 H91 119.3 no
C9 C10 C11 120.7(5) yes
C9 C10 H101 119.8 no
C11 C10 H101 119.5 no
C10 C11 C12 119.3(5) yes
C10 C11 H111 120.8 no
C12 C11 H111 119.9 no
C11 C12 C7 119.7(5) yes
C11 C12 H121 121.5 no
C7 C12 H121 118.8 no
C14 C13 C18 119.3(3) yes
C14 C13 P2 119.6(3) yes
C18 C13 P2 121.0(3) yes
C13 C14 C15 119.6(4) yes
C13 C14 H141 119.9 no
C15 C14 H141 120.5 no
C14 C15 C16 120.6(4) yes
C14 C15 H151 119.4 no
C16 C15 H151 120.0 no
C15 C16 C17 120.3(4) yes
C15 C16 H161 120.0 no
C17 C16 H161 119.7 no
C16 C17 C18 120.2(4) yes
C16 C17 H171 119.3 no
C18 C17 H171 120.6 no
C13 C18 C17 120.0(4) yes
C13 C18 H181 119.3 no
C17 C18 H181 120.7 no
C20 C19 C24 117.0(3) yes
C20 C19 P2 118.5(3) yes
C24 C19 P2 124.5(3) yes
C19 C20 C21 120.9(4) yes
C19 C20 H201 119.2 no
C21 C20 H201 119.9 no
C20 C21 C22 120.2(4) yes
C20 C21 H211 120.0 no
C22 C21 H211 119.8 no
C21 C22 C23 120.1(4) yes
C21 C22 H221 119.6 no
C23 C22 H221 120.3 no
C22 C23 C24 120.5(4) yes
C22 C23 H231 120.1 no
C24 C23 H231 119.4 no
C23 C24 C19 121.2(4) yes
C23 C24 H241 119.8 no
C19 C24 H241 118.9 no
C26 C25 C30 119.1(4) yes
C26 C25 P3 121.6(3) yes
C30 C25 P3 119.2(3) yes
C25 C26 C27 119.1(4) yes
C25 C26 H261 120.4 no
C27 C26 H261 120.5 no
C26 C27 C28 120.3(5) yes
C26 C27 H271 118.9 no
C28 C27 H271 120.8 no
C27 C28 C29 120.6(5) yes
C27 C28 H281 120.3 no
C29 C28 H281 119.1 no
C28 C29 C30 120.4(5) yes
C28 C29 H291 119.0 no
C30 C29 H291 120.6 no
C25 C30 C29 120.5(5) yes
C25 C30 H301 118.9 no
C29 C30 H301 120.6 no
C32 C31 C36 119.6(3) yes
C32 C31 P3 123.5(3) yes
C36 C31 P3 116.9(3) yes
C31 C32 C33 120.2(4) yes
C31 C32 H321 119.1 no
C33 C32 H321 120.7 no
C32 C33 C34 120.3(4) yes
C32 C33 H331 119.9 no
C34 C33 H331 119.8 no
C33 C34 C35 119.9(4) yes
C33 C34 H341 120.0 no
C35 C34 H341 120.0 no
C34 C35 C36 120.5(4) yes
C34 C35 H351 119.6 no
C36 C35 H351 119.9 no
C35 C36 C31 119.4(4) yes
C35 C36 H361 120.5 no
C31 C36 H361 120.1 no
C38 C37 C42 119.1(4) yes
C38 C37 P4 120.8(3) yes
C42 C37 P4 119.9(3) yes
C37 C38 C39 119.8(5) yes
C37 C38 H381 119.6 no
C39 C38 H381 120.6 no
C38 C39 C40 121.0(5) yes
C38 C39 H391 119.5 no
C40 C39 H391 119.6 no
C39 C40 C41 119.7(5) yes
C39 C40 H401 120.3 no
C41 C40 H401 120.0 no
C40 C41 C42 119.7(5) yes
C40 C41 H411 119.5 no
C42 C41 H411 120.8 no
C37 C42 C41 120.6(4) yes
C37 C42 H421 119.3 no
C41 C42 H421 120.0 no
C44 C43 C48 118.9(3) yes
C44 C43 P4 120.1(3) yes
C48 C43 P4 120.6(3) yes
C43 C44 C45 121.1(3) yes
C43 C44 H441 119.6 no
C45 C44 H441 119.4 no
C44 C45 C46 119.2(3) yes
C44 C45 H451 120.6 no
C46 C45 H451 120.2 no
C45 C46 C47 120.4(4) yes
C45 C46 H461 119.9 no
C47 C46 H461 119.8 no
C46 C47 C48 120.5(4) yes
C46 C47 H471 119.8 no
C48 C47 H471 119.6 no
C43 C48 C47 119.9(3) yes
C43 C48 H481 119.2 no
C47 C48 H481 120.9 no
C51 C49 C500 113.0(5) yes
C51 C49 O50 110.6(5) yes
C500 C49 O50 109.3(5) yes
C51 C49 H491 108.7 no
C500 C49 H491 107.4 no
O50 C49 H491 107.7 no
C49 C51 H513 109.3 no
C49 C51 H511 111.0 no
H513 C51 H511 108.7 no
C49 C51 H512 108.8 no
H513 C51 H512 109.5 no
H511 C51 H512 109.5 no
C59 C58 C60 120.6(6) yes
C59 C58 O8 114.1(5) yes
C60 C58 O8 110.8(4) yes
C59 C58 H581 102.3 no
C60 C58 H581 103.2 no
O8 C58 H581 103.2 no
C58 C59 H591 110.7 no
C58 C59 H592 105.5 no
H591 C59 H592 111.3 no
C58 C59 H593 108.1 no
H591 C59 H593 111.0 no
H592 C59 H593 110.1 no
C58 C60 H601 110.3 no
C58 C60 H602 106.6 no
H601 C60 H602 110.2 no
C58 C60 H603 109.0 no
H601 C60 H603 111.3 no
H602 C60 H603 109.2 no
C62 C61 C66 117.2(8) yes
C62 C61 H611 121.8 no
C66 C61 H611 121.0 no
C61 C62 C63 121.8(6) yes
C61 C62 H621 118.6 no
C63 C62 H621 119.6 no
C62 C63 C64 121.0(7) yes
C62 C63 H631 120.1 no
C64 C63 H631 118.9 no
C63 C64 C65 116.1(7) yes
C63 C64 C67 122.9(9) yes
C65 C64 C67 121.0(8) yes
C64 C65 C66 122.0(7) yes
C64 C65 H651 118.2 no
C66 C65 H651 119.8 no
C61 C66 C65 121.9(8) yes
C61 C66 H661 118.6 no
C65 C66 H661 119.5 no
C64 C67 H672 109.2 no
C64 C67 H673 109.9 no
H672 C67 H673 109.7 no
C64 C67 H671 108.5 no
H672 C67 H671 109.7 no
H673 C67 H671 109.9 no
C7 P1 C1 107.64(17) yes
C7 P1 O9 107.44(16) yes
C1 P1 O9 110.51(15) yes
C7 P1 O10 107.88(15) yes
C1 P1 O10 108.03(16) yes
O9 P1 O10 115.07(12) yes
C7 P1 Ti1 127.14(13) yes
C1 P1 Ti1 116.25(12) yes
O9 P1 Ti1 30.42(8) yes
O10 P1 Ti1 85.61(9) yes
C7 P1 Ti4 121.28(12) yes
C1 P1 Ti4 120.05(12) yes
O9 P1 Ti4 86.82(8) yes
O10 P1 Ti4 28.30(8) yes
Ti1 P1 Ti4 57.404(19) yes
C19 P2 C13 108.23(15) yes
C19 P2 O11 109.07(15) yes
C13 P2 O11 107.54(14) yes
C19 P2 O12 107.94(15) yes
C13 P2 O12 108.80(15) yes
O11 P2 O12 115.08(12) yes
C19 P2 Ti2 119.90(11) yes
C13 P2 Ti2 122.45(11) yes
O11 P2 Ti2 29.72(8) yes
O12 P2 Ti2 85.43(8) yes
C19 P2 Ti3 110.55(11) yes
C13 P2 Ti3 130.91(13) yes
O11 P2 Ti3 86.95(9) yes
O12 P2 Ti3 30.00(8) yes
Ti2 P2 Ti3 57.450(19) yes
C31 P3 C25 107.86(16) yes
C31 P3 O13 108.52(14) yes
C25 P3 O13 110.43(15) yes
C31 P3 O14 108.12(14) yes
C25 P3 O14 106.54(15) yes
O13 P3 O14 115.13(13) yes
C31 P3 Ti3 118.50(12) yes
C25 P3 Ti3 125.76(12) yes
O13 P3 Ti3 30.22(8) yes
O14 P3 Ti3 85.06(9) yes
C31 P3 Ti4 110.95(12) yes
C25 P3 Ti4 128.83(12) yes
O13 P3 Ti4 87.37(9) yes
O14 P3 Ti4 29.42(9) yes
Ti3 P3 Ti4 57.235(19) yes
C37 P4 C43 109.03(16) yes
C37 P4 O15 108.65(16) yes
C43 P4 O15 107.11(15) yes
C37 P4 O16 108.14(15) yes
C43 P4 O16 108.20(14) yes
O15 P4 O16 115.57(13) yes
C37 P4 Ti2 119.94(11) yes
C43 P4 Ti2 121.46(11) yes
O15 P4 Ti2 86.51(9) yes
O16 P4 Ti2 29.09(9) yes
Ti1 O1 Ti2 98.22(9) yes
Ti1 O1 Ti3 97.50(10) yes
Ti2 O1 Ti3 99.38(9) yes
Ti2 O2 Ti3 99.39(9) yes
Ti2 O2 Ti4 97.36(9) yes
Ti3 O2 Ti4 98.83(9) yes
Ti1 O3 Ti3 98.27(10) yes
Ti1 O3 Ti4 96.97(9) yes
Ti3 O3 Ti4 99.23(9) yes
Ti1 O4 Ti2 98.25(9) yes
Ti1 O4 Ti4 98.61(10) yes
Ti2 O4 Ti4 98.60(9) yes
Ti2 O6 C520 144.2(4) yes
Ti2 O6 C521 157.6(2) yes
Ti3 O7 C551 140.8(2) yes
Ti3 O7 C550 162.4(3) yes
C58 O8 Ti4 152.0(4) yes
P1 O9 Ti1 127.27(13) yes
P1 O10 Ti4 130.87(13) yes
P2 O11 Ti2 128.58(14) yes
P2 O12 Ti3 128.60(13) yes
P3 O13 Ti3 128.06(13) yes
P3 O14 Ti4 129.02(13) yes
P4 O15 Ti1 126.91(13) yes
P4 O16 Ti2 129.37(14) yes
O4 Ti1 O15 82.81(9) yes
O4 Ti1 O9 88.37(9) yes
O15 Ti1 O9 90.92(10) yes
O4 Ti1 O3 81.15(9) yes
O15 Ti1 O3 163.82(9) yes
O9 Ti1 O3 90.70(9) yes
O4 Ti1 O1 80.73(8) yes
O15 Ti1 O1 95.14(9) yes
O9 Ti1 O1 166.75(9) yes
O3 Ti1 O1 80.24(9) yes
O4 Ti1 P1 75.02(6) yes
O15 Ti1 P1 106.47(7) yes
O9 Ti1 P1 22.31(6) yes
O3 Ti1 P1 71.27(6) yes
O1 Ti1 P1 144.85(7) yes
O4 Ti1 Ti2 38.25(6) yes
O15 Ti1 Ti2 82.66(7) yes
O9 Ti1 Ti2 126.61(7) yes
O3 Ti1 Ti2 83.46(6) yes
O1 Ti1 Ti2 43.14(6) yes
O4 Ti1 Ti3 84.57(6) yes
O15 Ti1 Ti3 135.94(7) yes
O9 Ti1 Ti3 130.72(7) yes
O3 Ti1 Ti3 40.02(6) yes
O1 Ti1 Ti3 41.08(7) yes
O4 Ti1 Ti4 37.93(6) yes
O15 Ti1 Ti4 120.41(7) yes
O9 Ti1 Ti4 83.53(6) yes
O3 Ti1 Ti4 43.90(6) yes
O1 Ti1 Ti4 83.24(6) yes
O4 Ti1 N51 167.9(3) yes
O15 Ti1 N51 86.8(3) yes
O9 Ti1 N51 98.1(3) yes
O3 Ti1 N51 108.9(3) yes
O1 Ti1 N51 94.0(3) yes
P1 Ti1 Ti2 111.74(3) yes
P1 Ti1 Ti3 110.63(3) yes
Ti2 Ti1 Ti3 62.171(18) yes
P1 Ti1 Ti4 62.01(2) yes
Ti2 Ti1 Ti4 56.432(18) yes
Ti3 Ti1 Ti4 61.895(18) yes
P1 Ti1 N51 114.2(4) yes
Ti2 Ti1 N51 134.0(3) yes
Ti3 Ti1 N51 98.7(3) yes
Ti4 Ti1 N51 152.8(3) yes
O4 Ti1 O15 82.81(9) yes
O4 Ti1 O9 88.37(9) yes
O15 Ti1 O9 90.92(10) yes
O4 Ti1 O3 81.15(9) yes
O15 Ti1 O3 163.82(9) yes
O9 Ti1 O3 90.70(9) yes
O4 Ti1 O1 80.73(8) yes
O15 Ti1 O1 95.14(9) yes
O9 Ti1 O1 166.75(9) yes
O3 Ti1 O1 80.24(9) yes
O4 Ti1 P1 75.02(6) yes
O15 Ti1 P1 106.47(7) yes
O9 Ti1 P1 22.31(6) yes
O3 Ti1 P1 71.27(6) yes
O1 Ti1 P1 144.85(7) yes
O4 Ti1 Ti2 38.25(6) yes
O15 Ti1 Ti2 82.66(7) yes
O9 Ti1 Ti2 126.61(7) yes
O3 Ti1 Ti2 83.46(6) yes
O1 Ti1 Ti2 43.14(6) yes
O4 Ti1 Ti3 84.57(6) yes
O15 Ti1 Ti3 135.94(7) yes
O9 Ti1 Ti3 130.72(7) yes
O3 Ti1 Ti3 40.02(6) yes
O1 Ti1 Ti3 41.08(7) yes
O4 Ti1 Ti4 37.93(6) yes
O15 Ti1 Ti4 120.41(7) yes
O9 Ti1 Ti4 83.53(6) yes
O3 Ti1 Ti4 43.90(6) yes
O1 Ti1 Ti4 83.24(6) yes
O4 Ti1 O50 177.04(15) yes
O15 Ti1 O50 96.33(16) yes
O9 Ti1 O50 94.48(15) yes
O3 Ti1 O50 99.58(15) yes
O1 Ti1 O50 96.54(14) yes
P1 Ti1 Ti2 111.74(3) yes
P1 Ti1 Ti3 110.63(3) yes
Ti2 Ti1 Ti3 62.171(18) yes
P1 Ti1 Ti4 62.01(2) yes
Ti2 Ti1 Ti4 56.432(18) yes
Ti3 Ti1 Ti4 61.895(18) yes
P1 Ti1 O50 107.94(14) yes
Ti2 Ti1 O50 138.87(13) yes
Ti3 Ti1 O50 94.14(13) yes
Ti4 Ti1 O50 143.19(14) yes
Ti1 Ti2 O1 38.63(6) yes
Ti1 Ti2 O11 122.62(7) yes
O1 Ti2 O11 84.18(8) yes
Ti1 Ti2 O16 81.89(6) yes
O1 Ti2 O16 85.33(9) yes
O11 Ti2 O16 91.30(9) yes
Ti1 Ti2 O2 83.04(6) yes
O1 Ti2 O2 79.94(8) yes
O11 Ti2 O2 92.84(9) yes
O16 Ti2 O2 164.20(9) yes
Ti1 Ti2 O4 43.50(7) yes
O1 Ti2 O4 81.46(9) yes
O11 Ti2 O4 165.13(9) yes
O16 Ti2 O4 91.36(9) yes
O2 Ti2 O4 80.90(9) yes
Ti1 Ti2 P2 107.27(2) yes
O1 Ti2 P2 69.27(6) yes
O11 Ti2 P2 21.70(7) yes
O16 Ti2 P2 105.06(7) yes
O2 Ti2 P2 75.04(6) yes
Ti1 Ti2 P4 60.84(2) yes
O1 Ti2 P4 71.98(6) yes
O11 Ti2 P4 106.13(7) yes
O16 Ti2 P4 21.54(6) yes
O2 Ti2 P4 143.88(6) yes
Ti1 Ti2 O6 145.11(8) yes
O1 Ti2 O6 175.90(10) yes
O11 Ti2 O6 92.21(10) yes
O16 Ti2 O6 96.73(10) yes
O2 Ti2 O6 98.34(10) yes
Ti1 Ti2 Ti3 56.239(18) yes
O1 Ti2 Ti3 37.93(6) yes
O11 Ti2 Ti3 83.14(7) yes
O16 Ti2 Ti3 123.23(7) yes
O2 Ti2 Ti3 42.47(6) yes
Ti1 Ti2 Ti4 61.769(19) yes
O1 Ti2 Ti4 84.63(6) yes
O11 Ti2 Ti4 134.08(7) yes
O16 Ti2 Ti4 131.82(7) yes
O2 Ti2 Ti4 41.32(6) yes
O4 Ti2 P2 144.67(7) yes
O4 Ti2 P4 72.98(7) yes
P2 Ti2 P4 113.87(3) yes
O4 Ti2 O6 102.00(10) yes
P2 Ti2 O6 106.72(8) yes
P4 Ti2 O6 111.03(8) yes
O4 Ti2 Ti3 83.17(7) yes
P2 Ti2 Ti3 61.61(2) yes
P4 Ti2 Ti3 108.64(2) yes
O6 Ti2 Ti3 139.76(8) yes
O4 Ti2 Ti4 40.54(7) yes
P2 Ti2 Ti4 114.86(3) yes
P4 Ti2 Ti4 112.27(2) yes
O6 Ti2 Ti4 96.55(8) yes
Ti3 Ti2 Ti4 61.669(19) yes
Ti2 Ti3 Ti1 61.590(19) yes
Ti2 Ti3 O2 38.14(6) yes
Ti1 Ti3 O2 84.56(6) yes
Ti2 Ti3 O12 80.80(6) yes
Ti1 Ti3 O12 131.68(7) yes
O2 Ti3 O12 83.05(8) yes
Ti2 Ti3 O13 122.63(6) yes
Ti1 Ti3 O13 133.91(7) yes
O2 Ti3 O13 84.61(8) yes
O12 Ti3 O13 91.00(9) yes
Ti2 Ti3 O1 42.69(6) yes
Ti1 Ti3 O1 41.43(6) yes
O2 Ti3 O1 80.37(8) yes
O12 Ti3 O1 90.40(9) yes
O13 Ti3 O1 164.64(9) yes
Ti2 Ti3 O3 84.01(7) yes
Ti1 Ti3 O3 41.71(7) yes
O2 Ti3 O3 81.43(8) yes
O12 Ti3 O3 163.74(9) yes
O13 Ti3 O3 92.36(9) yes
Ti2 Ti3 P3 106.51(2) yes
Ti1 Ti3 P3 115.11(2) yes
O2 Ti3 P3 69.02(6) yes
O12 Ti3 P3 103.40(7) yes
O13 Ti3 P3 21.72(6) yes
Ti2 Ti3 P2 60.94(2) yes
Ti1 Ti3 P2 111.01(3) yes
O2 Ti3 P2 72.66(6) yes
O12 Ti3 P2 21.40(6) yes
O13 Ti3 P2 108.07(6) yes
Ti2 Ti3 O7 143.81(8) yes
Ti1 Ti3 O7 100.80(8) yes
O2 Ti3 O7 174.39(9) yes
O12 Ti3 O7 92.08(10) yes
O13 Ti3 O7 92.72(10) yes
Ti2 Ti3 Ti4 56.218(18) yes
Ti1 Ti3 Ti4 61.730(19) yes
O2 Ti3 Ti4 38.40(5) yes
O12 Ti3 Ti4 121.40(6) yes
O13 Ti3 Ti4 82.90(6) yes
O1 Ti3 O3 82.25(9) yes
O1 Ti3 P3 144.22(7) yes
O3 Ti3 P3 75.44(7) yes
O1 Ti3 P2 70.48(6) yes
O3 Ti3 P2 144.85(7) yes
P3 Ti3 P2 115.00(3) yes
O1 Ti3 O7 102.52(10) yes
O3 Ti3 O7 103.64(10) yes
P3 Ti3 O7 109.65(8) yes
P2 Ti3 O7 103.62(8) yes
O1 Ti3 Ti4 83.32(6) yes
O3 Ti3 Ti4 43.51(6) yes
P3 Ti3 Ti4 61.24(2) yes
P2 Ti3 Ti4 109.63(2) yes
O7 Ti3 Ti4 146.19(8) yes
Ti3 Ti4 Ti1 56.375(18) yes
Ti3 Ti4 O3 37.26(5) yes
Ti1 Ti4 O3 39.12(6) yes
Ti3 Ti4 Ti2 62.113(18) yes
Ti1 Ti4 Ti2 61.799(19) yes
O3 Ti4 Ti2 84.68(6) yes
Ti3 Ti4 O14 81.83(6) yes
Ti1 Ti4 O14 123.53(7) yes
O3 Ti4 O14 84.48(9) yes
Ti2 Ti4 O14 131.79(6) yes
Ti3 Ti4 O10 120.34(7) yes
Ti1 Ti4 O10 81.36(6) yes
O3 Ti4 O10 83.18(8) yes
Ti2 Ti4 O10 133.53(7) yes
O14 Ti4 O10 91.31(9) yes
Ti3 Ti4 O2 42.77(6) yes
Ti1 Ti4 O2 83.06(6) yes
O3 Ti4 O2 79.57(8) yes
Ti2 Ti4 O2 41.32(6) yes
O14 Ti4 O2 90.50(9) yes
Ti3 Ti4 O4 83.72(7) yes
Ti1 Ti4 O4 43.46(7) yes
O3 Ti4 O4 81.89(9) yes
Ti2 Ti4 O4 40.86(6) yes
O14 Ti4 O4 165.13(9) yes
Ti3 Ti4 P3 61.53(2) yes
Ti1 Ti4 P3 110.75(3) yes
O3 Ti4 P3 72.94(6) yes
Ti2 Ti4 P3 111.43(2) yes
O14 Ti4 P3 21.56(6) yes
Ti3 Ti4 P1 105.19(2) yes
Ti1 Ti4 P1 60.59(2) yes
O3 Ti4 P1 68.56(6) yes
Ti2 Ti4 P1 115.17(3) yes
O14 Ti4 P1 103.94(7) yes
Ti3 Ti4 O8 144.78(8) yes
Ti1 Ti4 O8 143.89(9) yes
O3 Ti4 O8 175.86(11) yes
Ti2 Ti4 O8 99.41(9) yes
O14 Ti4 O8 92.26(10) yes
O10 Ti4 O2 162.40(9) yes
O10 Ti4 O4 92.96(9) yes
O2 Ti4 O4 81.21(9) yes
O10 Ti4 P3 107.40(7) yes
O2 Ti4 P3 70.79(7) yes
O4 Ti4 P3 145.01(7) yes
O10 Ti4 P1 20.83(6) yes
O2 Ti4 P1 143.13(6) yes
O4 Ti4 P1 76.52(6) yes
P3 Ti4 P1 114.52(3) yes
O10 Ti4 O8 94.36(10) yes
O2 Ti4 O8 103.06(10) yes
O4 Ti4 O8 101.60(11) yes
P3 Ti4 O8 104.76(8) yes
P1 Ti4 O8 109.92(8) yes
O7 C550 C560 110.27(7) yes
O7 C550 C571 110.25(7) yes
C560 C550 C571 113.68(7) yes
O7 C550 H5501 107.6 no
C560 C550 H5501 108.3 no
C571 C550 H5501 106.5 no
O7 C551 C561 110.29(7) yes
O7 C551 C570 110.25(7) yes
C561 C551 C570 113.68(7) yes
O7 C551 H5511 108.2 no
C561 C551 H5511 105.3 no
C570 C551 H5511 108.9 no
C550 C560 H5603 109.5 no
C550 C560 H5601 109.4 no
H5603 C560 H5601 108.9 no
C550 C560 H5602 108.8 no
H5603 C560 H5602 110.5 no
H5601 C560 H5602 109.8 no
C551 C561 H5611 108.3 no
C551 C561 H5612 110.2 no
H5611 C561 H5612 110.7 no
C551 C561 H5613 107.0 no
H5611 C561 H5613 110.3 no
H5612 C561 H5613 110.3 no
C551 C570 H5702 110.1 no
C551 C570 H5703 108.6 no
H5702 C570 H5703 110.0 no
C551 C570 H5701 109.2 no
H5702 C570 H5701 109.6 no
H5703 C570 H5701 109.3 no
C550 C571 H5711 108.6 no
C550 C571 H5712 108.6 no
H5711 C571 H5712 109.4 no
C550 C571 H5713 111.0 no
H5711 C571 H5713 109.7 no
H5712 C571 H5713 109.5 no
O6 C520 C541 110.65(7) yes
O6 C520 C530 110.62(7) yes
C541 C520 C530 111.91(7) yes
O6 C520 H5201 109.6 no
C541 C520 H5201 106.4 no
C530 C520 H5201 107.5 no
O6 C521 C540 110.65(7) yes
O6 C521 C531 110.66(7) yes
C540 C521 C531 111.93(7) yes
O6 C521 H5211 109.6 no
C540 C521 H5211 106.7 no
C531 C521 H5211 107.2 no
C521 C540 H5402 108.2 no
C521 C540 H5401 107.1 no
H5402 C540 H5401 110.4 no
C521 C540 H5403 108.8 no
H5402 C540 H5403 110.7 no
H5401 C540 H5403 111.5 no
C520 C541 H5413 108.0 no
C520 C541 H5411 105.6 no
H5413 C541 H5411 111.5 no
C520 C541 H5412 107.3 no
H5413 C541 H5412 112.1 no
H5411 C541 H5412 112.0 no
C520 C530 H5301 109.5 no
C520 C530 H5302 107.9 no
H5301 C530 H5302 109.8 no
C520 C530 H5303 110.1 no
H5301 C530 H5303 109.6 no
H5302 C530 H5303 109.8 no
C521 C531 H5313 108.4 no
C521 C531 H5311 108.0 no
H5313 C531 H5311 109.6 no
C521 C531 H5312 109.3 no
H5313 C531 H5312 110.7 no
H5311 C531 H5312 110.8 no
C501 C52 N51 122.64(6) yes
C501 C52 H521 118.7 no
N51 C52 H521 118.6 no
C54 C53 C501 113.05(6) yes
C54 C53 H531 124.0 no
C501 C53 H531 123.0 no
C54 C55 N51 122.65(6) yes
C54 C55 H551 117.6 no
N51 C55 H551 119.7 no
C53 C54 C55 125.57(6) yes
C53 C54 H541 116.5 no
C55 C54 H541 117.9 no
C49 C500 H5002 109.7 no
C49 C500 H5001 109.2 no
H5002 C500 H5001 109.1 no
C49 C500 H5003 108.6 no
H5002 C500 H5003 110.1 no
H5001 C500 H5003 110.2 no
C53 C501 C52 125.57(6) yes
C53 C501 H5011 117.7 no
C52 C501 H5011 116.7 no
C49 O50 Ti1 154.8(4) yes
C55 N51 C52 110.52(6) yes
C55 N51 Ti1 124.1(6) yes
C52 N51 Ti1 124.8(6) yes

loop_
_geom_bond_atom_site_label_1
_geom_bond_atom_site_label_2
_geom_bond_distance
_geom_bond_publ_flag
C1 C2 1.383(6) yes
C1 C6 1.388(5) yes
C1 P1 1.796(4) yes
C2 C3 1.389(6) yes
C2 H21 0.934 no
C3 C4 1.362(7) yes
C3 H31 0.944 no
C4 C5 1.367(8) yes
C4 H41 0.929 no
C5 C6 1.394(7) yes
C5 H51 0.928 no
C6 H61 0.935 no
C7 C8 1.384(6) yes
C7 C12 1.369(6) yes
C7 P1 1.796(4) yes
C8 C9 1.366(7) yes
C8 H81 0.937 no
C9 C10 1.346(9) yes
C9 H91 0.940 no
C10 C11 1.390(9) yes
C10 H101 0.933 no
C11 C12 1.398(6) yes
C11 H111 0.936 no
C12 H121 0.938 no
C13 C14 1.397(5) yes
C13 C18 1.394(5) yes
C13 P2 1.800(3) yes
C14 C15 1.390(5) yes
C14 H141 0.935 no
C15 C16 1.367(7) yes
C15 H151 0.934 no
C16 C17 1.378(7) yes
C16 H161 0.938 no
C17 C18 1.385(6) yes
C17 H171 0.935 no
C18 H181 0.943 no
C19 C20 1.388(5) yes
C19 C24 1.384(5) yes
C19 P2 1.801(4) yes
C20 C21 1.377(6) yes
C20 H201 0.948 no
C21 C22 1.373(6) yes
C21 H211 0.933 no
C22 C23 1.333(6) yes
C22 H221 0.949 no
C23 C24 1.385(6) yes
C23 H231 0.938 no
C24 H241 0.943 no
C25 C26 1.390(6) yes
C25 C30 1.398(6) yes
C25 P3 1.795(4) yes
C26 C27 1.396(6) yes
C26 H261 0.944 no
C27 C28 1.378(8) yes
C27 H271 0.933 no
C28 C29 1.354(8) yes
C28 H281 0.938 no
C29 C30 1.372(6) yes
C29 H291 0.947 no
C30 H301 0.947 no
C31 C32 1.380(5) yes
C31 C36 1.386(5) yes
C31 P3 1.805(3) yes
C32 C33 1.386(5) yes
C32 H321 0.937 no
C33 C34 1.365(6) yes
C33 H331 0.938 no
C34 C35 1.374(6) yes
C34 H341 0.921 no
C35 C36 1.392(6) yes
C35 H351 0.940 no
C36 H361 0.944 no
C37 C38 1.373(6) yes
C37 C42 1.394(6) yes
C37 P4 1.794(4) yes
C38 C39 1.387(7) yes
C38 H381 0.942 no
C39 C40 1.366(8) yes
C39 H391 0.932 no
C40 C41 1.382(7) yes
C40 H401 0.940 no
C41 C42 1.378(6) yes
C41 H411 0.942 no
C42 H421 0.942 no
C43 C44 1.388(5) yes
C43 C48 1.391(5) yes
C43 P4 1.794(4) yes
C44 C45 1.380(5) yes
C44 H441 0.934 no
C45 C46 1.377(6) yes
C45 H451 0.935 no
C46 C47 1.380(6) yes
C46 H461 0.939 no
C47 C48 1.375(6) yes
C47 H471 0.935 no
C48 H481 0.918 no
C49 C51 1.492(9) yes
C49 C500 1.532(8) yes
C49 O50 1.380(6) yes
C49 H491 0.984 no
C51 H513 0.960 no
C51 H511 0.958 no
C51 H512 0.962 no
C58 C59 1.427(8) yes
C58 C60 1.482(8) yes
C58 O8 1.388(5) yes
C58 H581 0.950 no
C59 H591 0.963 no
C59 H592 0.957 no
C59 H593 0.959 no
C60 H601 0.965 no
C60 H602 0.959 no
C60 H603 0.961 no
C61 C62 1.366(9) yes
C61 C66 1.368(10) yes
C61 H611 0.948 no
C62 C63 1.352(9) yes
C62 H621 0.953 no
C63 C64 1.360(9) yes
C63 H631 0.940 no
C64 C65 1.414(11) yes
C64 C67 1.442(11) yes
C65 C66 1.300(11) yes
C65 H651 0.935 no
C66 H661 0.936 no
C67 H672 0.970 no
C67 H673 0.971 no
C67 H671 0.968 no
P1 O9 1.516(2) yes
P1 O10 1.515(2) yes
P1 Ti1 3.1780(10) yes
P1 Ti4 3.2213(9) yes
P2 O11 1.516(2) yes
P2 O12 1.506(2) yes
P2 Ti2 3.2053(9) yes
P2 Ti3 3.2261(9) yes
P3 O13 1.513(2) yes
P3 O14 1.518(2) yes
P3 Ti3 3.2178(10) yes
P3 Ti4 3.2091(10) yes
P4 O15 1.516(3) yes
P4 O16 1.523(2) yes
P4 Ti2 3.2061(10) yes
O1 Ti1 1.939(2) yes
O1 Ti2 2.124(2) yes
O1 Ti3 1.926(2) yes
O2 Ti2 1.935(2) yes
O2 Ti3 2.115(2) yes
O2 Ti4 1.935(2) yes
O3 Ti1 1.954(2) yes
O3 Ti3 1.888(2) yes
O3 Ti4 2.147(2) yes
O4 Ti1 2.138(2) yes
O4 Ti2 1.923(2) yes
O4 Ti4 1.911(2) yes
O6 Ti2 1.798(2) yes
O6 C520 1.392(6) yes
O6 Ti2 1.798(2) yes
O6 C521 1.384(4) yes
O7 Ti3 1.797(2) yes
O7 C551 1.423(4) yes
O7 Ti3 1.797(2) yes
O7 C550 1.422(5) yes
O8 Ti4 1.792(2) yes
O9 Ti1 2.022(2) yes
O10 Ti4 2.019(2) yes
O11 Ti2 2.033(2) yes
O12 Ti3 2.064(2) yes
O13 Ti3 2.057(2) yes
O14 Ti4 2.029(2) yes
O15 Ti1 2.032(3) yes
O16 Ti2 2.016(2) yes
Ti1 Ti2 3.0744(8) yes
Ti1 Ti3 2.9059(8) yes
Ti1 Ti4 3.0735(8) yes
Ti1 N51 1.886(8) yes
Ti1 Ti2 3.0744(8) yes
Ti1 Ti3 2.9059(8) yes
Ti1 Ti4 3.0735(8) yes
Ti1 O50 1.858(4) yes
Ti2 Ti3 3.0910(8) yes
Ti2 Ti4 2.9067(8) yes
Ti3 Ti4 3.0783(7) yes
C550 C560 1.489(6) yes
C550 C571 1.496(6) yes
C550 H5501 0.979 no
C551 C561 1.483(6) yes
C551 C570 1.497(6) yes
C551 H5511 0.991 no
C560 H5603 0.964 no
C560 H5601 0.963 no
C560 H5602 0.959 no
C561 H5611 0.953 no
C561 H5612 0.959 no
C561 H5613 0.963 no
C570 H5702 0.967 no
C570 H5703 0.964 no
C570 H5701 0.961 no
C571 H5711 0.968 no
C571 H5712 0.964 no
C571 H5713 0.964 no
C520 C541 1.500(6) yes
C520 C530 1.496(6) yes
C520 H5201 0.985 no
C521 C540 1.490(5) yes
C521 C531 1.505(5) yes
C521 H5211 1.010 no
C540 H5402 0.961 no
C540 H5401 0.963 no
C540 H5403 0.957 no
C541 H5413 1.035 no
C541 H5411 1.035 no
C541 H5412 1.034 no
C530 H5301 0.961 no
C530 H5302 0.962 no
C530 H5303 0.960 no
C531 H5313 0.963 no
C531 H5311 0.961 no
C531 H5312 0.964 no
C52 C501 1.318(5) yes
C52 N51 1.408(5) yes
C52 H521 0.929 no
C53 C54 1.330(5) yes
C53 C501 1.333(5) yes
C53 H531 0.935 no
C55 C54 1.316(5) yes
C55 N51 1.413(5) yes
C55 H551 0.936 no
C54 H541 0.934 no
C500 H5002 0.957 no
C500 H5001 0.955 no
C500 H5003 0.957 no
C501 H5011 0.930 no

loop_
_geom_hbond_atom_site_label_D
_geom_hbond_atom_site_label_H
_geom_hbond_atom_site_label_A
_geom_hbond_site_symmetry_A
_geom_hbond_angle_DHA
_geom_hbond_distance_DH
_geom_hbond_distance_HA
_geom_hbond_distance_DA
_geom_hbond_publ_flag
C36 H361 O2 . 146.43(12) 0.944 2.439 3.268(8) yes
C45 H451 O9 2_656 158.91(10) 0.935 2.576 3.466(8) yes
C53 H531 C39 2_656 129.4(2) 0.935 2.537 3.213(8) yes
C53 H531 C40 2_656 149.5(2) 0.935 2.426 3.266(8) yes
